data_2001218
loop_
_publ_author_name
'Jarchow, S.'
'Fourmigu\'e, M.'
'Batail, P.'

_publ_section_title
;
 Electrooxidation of the redox tertiary phosphine
 4-(diphenylphosphino)-4',5,5'-trimethyltetrathiafulvalene
 (<i>P</i>~1~) and the structure of
 (<i>P</i>~1~O^.+^)~2~Mo~6~Br~14~^2{-^}
;
_journal_issue 11
_journal_name_full 'Acta Crystallographica Section C'
_journal_page_first 1936
_journal_page_last 1939
_journal_paper_doi 10.1107/S0108270193003671
_journal_volume 49
_journal_year 1993
_chemical_formula_moiety 'C42 H38 O2 P2 S8,Br14 Mo6'
_chemical_formula_sum 'C42 H38 Br14 Mo6 O2 P2 S8'
_chemical_formula_weight 2587.6
_space_group_IT_number 14
_space_group_name_Hall '-P 2yn'
_space_group_name_H-M_alt 'P 1 21/n 1'
_symmetry_cell_setting monoclinic
_symmetry_space_group_name_Hall '-P 2yn'
_symmetry_space_group_name_H-M 'P 1 21/n 1'
_atom_type_scat_source IntTabIV
_cell_angle_alpha 90.
_cell_angle_beta 90.83(3)
_cell_angle_gamma 90.
_cell_formula_units_Z 2
_cell_length_a 10.941(5)
_cell_length_b 14.585(4)
_cell_length_c 21.201(5)
_cell_measurement_reflns_used 25
_cell_measurement_temperature 293
_cell_measurement_theta_max 13.5
_cell_measurement_theta_min 8
_cell_volume 3383(2)
_diffrn_measurement_device 'Enraf-Nonius CAD-4F'
_diffrn_measurement_method \w-2\q
_diffrn_radiation_type MoK\a
_diffrn_radiation_wavelength 0.71069
_diffrn_reflns_av_R_equivalents 0.025
_diffrn_reflns_limit_h_max 13
_diffrn_reflns_limit_h_min 0
_diffrn_reflns_limit_k_max 18
_diffrn_reflns_limit_k_min 0
_diffrn_reflns_limit_l_max 26
_diffrn_reflns_limit_l_min -26
_diffrn_reflns_number 7299
_diffrn_reflns_theta_max 26
_exptl_absorpt_coefficient_mu 9.566
_exptl_absorpt_correction_T_max 1.34
_exptl_absorpt_correction_T_min 0.71
_exptl_absorpt_correction_type ' empirical (DIFABS; Walker & Stuart, 1983)'
_exptl_crystal_colour Black
_exptl_crystal_density_diffrn 2.54
_exptl_crystal_description Platelet
_exptl_crystal_size_max 0.30
_exptl_crystal_size_mid 0.21
_exptl_crystal_size_min 0.04
_refine_diff_density_max 1.16
_refine_diff_density_min -0.95
_refine_ls_goodness_of_fit_obs 1.63
_refine_ls_hydrogen_treatment noref
_refine_ls_number_parameters 334
_refine_ls_number_reflns 2882
_refine_ls_R_factor_obs 0.045
_refine_ls_shift/esd_max 0.0
_refine_ls_structure_factor_coef F
_refine_ls_weighting_details 'w = 4F~o~^2^/[\s^2^(I) + (0.04F~o~^2^)^2^]'
_refine_ls_weighting_scheme calc
_refine_ls_wR_factor_obs 0.051
_reflns_number_observed 2882
_reflns_number_total 5674
_reflns_observed_criterion I>3\s(I)
_cod_data_source_file du1039.cif
_cod_data_source_block du1039_structure_1_of_1
_cod_depositor_comments
;
The following automatic conversions were performed:

'_refine_ls_weighting_scheme' value 'w = 4F~o~^2^/[\s^2^(I) +
(0.04F~o~^2^)^2^]' was changed to 'calc'. New tag
'_refine_ls_weighting_details' was created. The value of the new tag
was set to 'w = 4F~o~^2^/[\s^2^(I) + (0.04F~o~^2^)^2^]'.

Automatic conversion script
Id: cif_fix_values 3143 2015-03-26 13:38:13Z robertas 
;
_cod_original_cell_volume 3383(3)
_cod_original_sg_symbol_H-M P21/n
_cod_database_code 2001218

loop_
_space_group_symop_id
_space_group_symop_operation_xyz
1 x,y,z
2 -x+1/2,y+1/2,-z+1/2
3 -x,-y,-z
4 x+1/2,-y+1/2,z+1/2

loop_
_atom_site_label
_atom_site_fract_x
_atom_site_fract_y
_atom_site_fract_z
Mo(1) .06660(10) .11563(7) .01506(6)
Mo(2) -.04710(10) .03660(8) -.08090(6)
Mo(3) -.14910(10) .04016(8) .03091(6)
Br(1) .1598(2) .27644(9) .03781(8)
Br(2) -.1108(2) .08490(10) -.19420(8)
Br(3) -.3552(2) .09630(10) .07410(10)
Br(4) .25970(10) .03800(10) .06430(8)
Br(5) -.12810(10) .18974(9) -.03438(8)
Br(6) .16630(10) .11052(9) -.09562(7)
Br(7) -.0359(2) .11720(10) .12489(8)
S(1) -.0306(4) .6592(3) .1624(2)
S(2) .1861(4) .6208(3) .2359(2)
S(3) .0814(4) .7455(2) .3494(2)
S(4) -.1377(4) .7808(3) .2755(2)
P -.2408(4) .9182(3) .3710(2)
O -.2830(10) .9013(7) .4374(5)
C(1) .0000(10) .7277(8) .2795(6)
C(2) .0460(10) .6748(9) .2324(7)
C(3) .0790(10) .5912(8) .1269(7)
C(4) .1780(10) .5717(9) .1612(8)
C(5) -.0250(10) .8191(9) .3816(7)
C(6) -.1240(10) .8393(9) .3463(7)
C(7) .0480(10) .5540(10) .0614(7)
C(8) .2820(10) .5130(10) .1408(8)
C(9) .004(2) .8550(10) .4473(8)
C(10) -.1710(10) 1.0279(9) .3600(6)
C(11) -.1020(10) 1.0490(10) .3080(8)
C(12) -.058(2) 1.1370(10) .3022(8)
C(13) -.073(2) 1.2000(10) .3495(9)
C(14) -.143(2) 1.1800(10) .4020(8)
C(15) -.1890(10) 1.0930(10) .4072(8)
C(20) -.3610(10) .9072(9) .3116(7)
C(21) -.4650(10) .8590(10) .3303(7)
C(22) -.560(2) .8490(10) .2901(9)
C(23) -.562(2) .8900(10) .2315(9)
C(24) -.461(2) .9410(10) .2125(8)
C(25) -.3600(10) .9500(10) .2541(7)
H7A -.030 .580 .048
H7B .108 .571 .033
H7C .039 .490 .063
H8A .341 .508 .174
H8B .253 .453 .130
H8C .319 .539 .104
H9A .078 .830 .461
H9B .010 .921 .445
H9C -.061 .840 .475
H11 -.084 1.003 .276
H12 -.014 1.154 .265
H13 -.036 1.259 .345
H14 -.156 1.224 .434
H15 -.235 1.077 .443
H21 -.467 .833 .373
H22 -.627 .813 .304
H23 -.633 .882 .206
H24 -.462 .969 .172
H25 -.295 .988 .242

loop_
_diffrn_standards_number
_diffrn_standards_interval_count
_diffrn_standards_interval_time
_diffrn_standards_decay_%
3 ? 60 1.3
3 400 ? 1.3

loop_
_geom_angle_atom_site_label_1
_geom_angle_atom_site_label_2
_geom_angle_atom_site_label_3
_geom_angle
_geom_angle_publ_flag
C(2) S(1) C(3) 96.8(6) yes
C(2) S(2) C(4) 96.7(6) yes
C(1) S(3) C(5) 95.0(6) yes
C(1) S(4) C(6) 96.5(6) yes
O P C(6) 113.3(5) yes
O P C(10) 113.9(5) yes
O P C(20) 113.6(5) yes
C(6) P C(10) 102.9(5) yes
C(6) P C(20) 104.6(6) yes
C(10) P C(20) 107.2(6) yes
S(3) C(1) S(4) 114.8(6) yes
S(3) C(1) C(2) 121.0(9) yes
S(4) C(1) C(2) 124.2(9) yes
S(1) C(2) S(2) 113.8(7) yes
S(1) C(2) C(1) 121.7(9) yes
S(2) C(2) C(1) 124.5(9) yes
S(1) C(3) C(4) 117.10(10) yes
S(1) C(3) C(7) 116.9(6) yes
C(4) C(3) C(7) 127.0(10) yes
S(2) C(4) C(3) 116.0(10) yes
S(2) C(4) C(8) 118.0(10) yes
C(3) C(4) C(8) 126.0(10) yes
S(3) C(5) C(6) 117.0(10) yes
S(3) C(5) C(9) 116.4(9) yes
C(6) C(5) C(9) 126.0(10) yes
P C(6) C(5) 123.0(10) yes
P C(10) C(11) 123.0(10) yes
P C(10) C(15) 116.5(9) yes
P C(20) C(21) 116.0(10) yes
P C(20) C(25) 125.0(10) yes

loop_
_geom_bond_atom_site_label_1
_geom_bond_atom_site_label_2
_geom_bond_distance
_geom_bond_publ_flag
S(1) C(2) 1.710(10) yes
S(1) C(3) 1.74(3) yes
S(2) C(2) 1.720(10) yes
S(2) C(4) 1.740(10) yes
S(3) C(1) 1.740(10) yes
S(3) C(5) 1.730(10) yes
S(4) C(1) 1.690(10) yes
S(4) C(6) 1.730(10) yes
P O 1.509(9) yes
C(7) H7A 0.95(2) no
C(7) H7B 0.95(2) no
C(7) H7C 0.950(10) no
C(8) H8A 0.95(2) no
C(8) H8B 0.95(2) no
C(8) H8C 0.95(2) no
C(9) H9A 0.95(2) no
P C(6) 1.810(10) yes
P C(10) 1.790(10) yes
P C(20) 1.810(10) yes
C(1) C(2) 1.370(10) yes
C(3) C(4) 1.33(2) yes
C(3) C(7) 1.52(2) yes
C(4) C(8) 1.49(2) yes
C(5) C(6) 1.34(2) yes
C(5) C(9) 1.52(2) yes
C(9) H9B 0.95(2) no
C(9) H9C 0.95(2) no
C(11) H11 0.95(2) no
C(12) H12 0.95(2) no
C(13) H13 0.95(2) no
C(14) H14 0.95(2) no
C(15) H15 0.95(2) no
C(21) H21 0.95(2) no
C(22) H22 0.95(2) no
C(23) H23 0.95(2) no
C(24) H24 0.95(2) no
C(25) H25 0.95(2) no
